data_7045329
loop_
_publ_author_name
'Artem'ev, Alexander V.'
'Ryzhikov, Maxim R.'
'Taidakov, Ilya V.'
'Rakhmanova, Mariana I.'
'Varaksina, Evgenia A.'
'Bagryanskaya, Irina Yu'
'Malysheva, Svetlana F.'
'Belogorlova, Nataliya A.'

_publ_section_title
;
 Bright green-to-yellow emitting Cu(i) complexes based on
 bis(2-pyridyl)phosphine oxides: synthesis, structure and effective
 thermally activated-delayed fluorescence.
;
_journal_issue 8
_journal_name_full 'Dalton transactions (Cambridge, England : 2003)'
_journal_page_first 2701
_journal_page_last 2710
_journal_paper_doi 10.1039/c7dt04758d
_journal_volume 47
_journal_year 2018
_chemical_formula_moiety 'C24 H26 Cu2 I2 N4 O2 P2'
_chemical_formula_sum 'C24 H26 Cu2 I2 N4 O2 P2'
_chemical_formula_weight 845.31
_chemical_name_systematic
; 
 Complex of ethyldi(pyridin-2-yl)phosphine oxide with copper(I) iodide 
;
_space_group_crystal_system monoclinic
_space_group_IT_number 15
_space_group_name_Hall '-C 2yc'
_space_group_name_H-M_alt 'C 1 2/c 1'
_symmetry_space_group_name_Hall '-C 2yc'
_symmetry_space_group_name_H-M 'C 1 2/c 1'
_atom_sites_solution_hydrogens geom
_audit_creation_method SHELXL-2014/7
_audit_update_record
;
2017-10-03 deposited with the CCDC.
2018-01-22 downloaded from the CCDC.
;
_cell_angle_alpha 90
_cell_angle_beta 92.3170(10)
_cell_angle_gamma 90
_cell_formula_units_Z 4
_cell_length_a 8.6569(3)
_cell_length_b 15.0992(5)
_cell_length_c 21.8930(8)
_cell_measurement_reflns_used 9973
_cell_measurement_temperature 296(2)
_cell_measurement_theta_max 27.51
_cell_measurement_theta_min 2.71
_cell_volume 2859.34(17)
_computing_cell_refinement 'Bruker SAINT'
_computing_data_collection 'Bruker APEX2'
_computing_data_reduction 'Bruker SAINT'
_computing_molecular_graphics 'Bruker SHELXTL'
_computing_publication_material 'Bruker SHELXTL'
_computing_structure_refinement 'SHELXL-2014/7 (Sheldrick, 2014)'
_computing_structure_solution 'SHELXS-97 (Sheldrick, 2008)'
_diffrn_ambient_temperature 296(2)
_diffrn_measured_fraction_theta_full 0.995
_diffrn_measured_fraction_theta_max 0.996
_diffrn_measurement_device_type 'Bruker APEX-II CCD'
_diffrn_measurement_method '\f and \w scans'
_diffrn_radiation_type MoK\a
_diffrn_radiation_wavelength 0.71073
_diffrn_reflns_av_R_equivalents 0.0448
_diffrn_reflns_av_unetI/netI 0.0260
_diffrn_reflns_Laue_measured_fraction_full 0.995
_diffrn_reflns_Laue_measured_fraction_max 0.996
_diffrn_reflns_limit_h_max 11
_diffrn_reflns_limit_h_min -11
_diffrn_reflns_limit_k_max 19
_diffrn_reflns_limit_k_min -19
_diffrn_reflns_limit_l_max 28
_diffrn_reflns_limit_l_min -28
_diffrn_reflns_number 17100
_diffrn_reflns_point_group_measured_fraction_full 0.995
_diffrn_reflns_point_group_measured_fraction_max 0.996
_diffrn_reflns_theta_full 25.242
_diffrn_reflns_theta_max 27.482
_diffrn_reflns_theta_min 3.827
_diffrn_source 'sealed tube'
_exptl_absorpt_coefficient_mu 3.788
_exptl_absorpt_correction_T_max 0.7456
_exptl_absorpt_correction_T_min 0.5575
_exptl_absorpt_correction_type multi-scan
_exptl_absorpt_process_details SADABS
_exptl_crystal_colour yellow
_exptl_crystal_density_diffrn 1.964
_exptl_crystal_density_method 'not measured'
_exptl_crystal_description prism
_exptl_crystal_F_000 1632
_exptl_crystal_size_max 0.800
_exptl_crystal_size_mid 0.700
_exptl_crystal_size_min 0.540
_refine_diff_density_max 1.098
_refine_diff_density_min -0.786
_refine_diff_density_rms 0.104
_refine_ls_extinction_method none
_refine_ls_goodness_of_fit_ref 1.145
_refine_ls_hydrogen_treatment constr
_refine_ls_matrix_type full
_refine_ls_number_parameters 163
_refine_ls_number_reflns 3274
_refine_ls_number_restraints 0
_refine_ls_restrained_S_all 1.145
_refine_ls_R_factor_all 0.0291
_refine_ls_R_factor_gt 0.0256
_refine_ls_shift/su_max 0.001
_refine_ls_shift/su_mean 0.000
_refine_ls_structure_factor_coef Fsqd
_refine_ls_weighting_details 'w=1/[\s^2^(Fo^2^)+(0.0309P)^2^+7.5756P] where P=(Fo^2^+2Fc^2^)/3'
_refine_ls_weighting_scheme calc
_refine_ls_wR_factor_gt 0.0652
_refine_ls_wR_factor_ref 0.0767
_reflns_Friedel_coverage 0.000
_reflns_number_gt 3031
_reflns_number_total 3274
_reflns_threshold_expression 'I > 2\s(I)'
_cod_data_source_file c7dt04758d2.cif
_cod_data_source_block b18
_cod_depositor_comments 'Adding full bibliography for 7045329--7045334.cif.'
_cod_database_code 7045329
_shelx_shelxl_version_number 2014/7
_shelx_space_group_comment
;
The symmetry employed for this shelxl refinement is uniquely defined
by the following loop, which should always be used as a source of
symmetry information in preference to the above space-group names.
They are only intended as comments.
;
_shelx_estimated_absorpt_t_min 0.152
_shelx_estimated_absorpt_t_max 0.234

loop_
_space_group_symop_operation_xyz
'x, y, z'
'-x, y, -z+1/2'
'x+1/2, y+1/2, z'
'-x+1/2, y+1/2, -z+1/2'
'-x, -y, -z'
'x, -y, z-1/2'
'-x+1/2, -y+1/2, -z'
'x+1/2, -y+1/2, z-1/2'

loop_
_atom_site_label
_atom_site_type_symbol
_atom_site_fract_x
_atom_site_fract_y
_atom_site_fract_z
_atom_site_U_iso_or_equiv
_atom_site_adp_type
_atom_site_occupancy
_atom_site_site_symmetry_order
_atom_site_calc_flag
_atom_site_refinement_flags_posn
_atom_site_refinement_flags_adp
I1 I -0.22305(2) -0.05532(2) 0.28230(2) 0.04077(9) Uani 1 1 d . .
Cu1 Cu 0.06268(5) 0.00150(2) 0.30904(2) 0.03476(11) Uani 1 1 d . .
P1 P 0.30319(9) 0.09641(5) 0.41712(4) 0.03168(17) Uani 1 1 d . .
O1 O 0.3804(3) 0.13944(17) 0.47120(11) 0.0472(6) Uani 1 1 d . .
N1 N 0.1264(3) -0.05113(16) 0.39516(12) 0.0331(5) Uani 1 1 d . .
N2 N 0.0540(3) 0.13253(16) 0.33912(11) 0.0303(5) Uani 1 1 d . .
C1 C 0.0629(4) -0.1274(2) 0.41178(16) 0.0431(8) Uani 1 1 d . .
H1A H 0.0035 -0.1585 0.3827 0.052 Uiso 1 1 calc R U
C2 C 0.0806(5) -0.1631(2) 0.47017(18) 0.0513(9) Uani 1 1 d . .
H2A H 0.0349 -0.2168 0.4797 0.062 Uiso 1 1 calc R U
C3 C 0.1669(5) -0.1171(3) 0.51336(18) 0.0581(10) Uani 1 1 d . .
H3A H 0.1814 -0.1394 0.5528 0.070 Uiso 1 1 calc R U
C4 C 0.2325(5) -0.0371(3) 0.49758(17) 0.0490(9) Uani 1 1 d . .
H4A H 0.2893 -0.0041 0.5265 0.059 Uiso 1 1 calc R U
C5 C 0.2119(4) -0.00704(19) 0.43806(14) 0.0319(6) Uani 1 1 d . .
C6 C 0.4300(4) 0.0712(2) 0.35662(17) 0.0408(7) Uani 1 1 d . .
H6A H 0.5063 0.0283 0.3712 0.049 Uiso 1 1 calc R U
H6B H 0.3705 0.0446 0.3229 0.049 Uiso 1 1 calc R U
C7 C 0.5123(6) 0.1530(3) 0.3338(2) 0.0665(12) Uani 1 1 d . .
H7A H 0.5786 0.1365 0.3016 0.100 Uiso 1 1 calc R U
H7B H 0.4372 0.1951 0.3186 0.100 Uiso 1 1 calc R U
H7C H 0.5730 0.1789 0.3669 0.100 Uiso 1 1 calc R U
C8 C 0.1475(3) 0.16536(18) 0.38455(13) 0.0288(6) Uani 1 1 d . .
C9 C -0.0617(4) 0.1848(2) 0.31839(14) 0.0372(7) Uani 1 1 d . .
H9A H -0.1283 0.1632 0.2875 0.045 Uiso 1 1 calc R U
C10 C -0.0874(5) 0.2691(2) 0.34039(17) 0.0471(8) Uani 1 1 d . .
H10A H -0.1685 0.3033 0.3242 0.056 Uiso 1 1 calc R U
C11 C 0.0086(5) 0.3014(2) 0.38640(18) 0.0487(9) Uani 1 1 d . .
H11A H -0.0067 0.3578 0.4020 0.058 Uiso 1 1 calc R U
C12 C 0.1292(4) 0.2489(2) 0.40944(15) 0.0383(7) Uani 1 1 d . .
H12A H 0.1959 0.2693 0.4407 0.046 Uiso 1 1 calc R U

loop_
_atom_site_aniso_label
_atom_site_aniso_U_11
_atom_site_aniso_U_22
_atom_site_aniso_U_33
_atom_site_aniso_U_23
_atom_site_aniso_U_13
_atom_site_aniso_U_12
I1 0.03547(13) 0.05291(15) 0.03389(12) 0.00560(8) 0.00098(8) -0.01184(9)
Cu1 0.0409(2) 0.0348(2) 0.02833(19) -0.00321(14) -0.00234(15) -0.00156(15)
P1 0.0317(4) 0.0304(4) 0.0325(4) -0.0065(3) -0.0042(3) -0.0024(3)
O1 0.0501(14) 0.0465(13) 0.0436(13) -0.0122(11) -0.0145(11) -0.0057(11)
N1 0.0410(14) 0.0292(12) 0.0289(12) -0.0001(9) -0.0010(11) -0.0023(10)
N2 0.0351(13) 0.0295(12) 0.0263(11) -0.0026(9) 0.0028(10) 0.0011(10)
C1 0.052(2) 0.0327(15) 0.0436(18) 0.0024(13) -0.0037(15) -0.0070(14)
C2 0.061(2) 0.0400(18) 0.052(2) 0.0133(16) 0.0019(18) -0.0052(17)
C3 0.069(3) 0.066(2) 0.0391(19) 0.0215(18) -0.0083(18) -0.008(2)
C4 0.056(2) 0.054(2) 0.0355(17) 0.0064(15) -0.0127(16) -0.0037(17)
C5 0.0327(15) 0.0310(14) 0.0316(14) -0.0005(11) -0.0030(12) 0.0030(11)
C6 0.0320(16) 0.0422(17) 0.0483(18) -0.0118(14) 0.0042(14) -0.0015(13)
C7 0.060(3) 0.061(3) 0.080(3) -0.008(2) 0.025(2) -0.011(2)
C8 0.0319(14) 0.0267(13) 0.0283(13) -0.0012(10) 0.0060(11) -0.0016(11)
C9 0.0379(16) 0.0417(17) 0.0319(14) 0.0035(12) 0.0019(12) 0.0069(13)
C10 0.052(2) 0.0393(17) 0.0503(19) 0.0110(15) 0.0103(16) 0.0159(15)
C11 0.064(2) 0.0266(15) 0.056(2) -0.0015(14) 0.0109(18) 0.0069(15)
C12 0.0488(19) 0.0289(14) 0.0375(15) -0.0048(12) 0.0060(13) -0.0034(13)

loop_
_atom_type_symbol
_atom_type_description
_atom_type_scat_dispersion_real
_atom_type_scat_dispersion_imag
_atom_type_scat_source
C C 0.0033 0.0016 'International Tables Vol C Tables 4.2.6.8 and 6.1.1.4'
N N 0.0061 0.0033 'International Tables Vol C Tables 4.2.6.8 and 6.1.1.4'
O O 0.0106 0.0060 'International Tables Vol C Tables 4.2.6.8 and 6.1.1.4'
Cu Cu 0.3201 1.2651 'International Tables Vol C Tables 4.2.6.8 and 6.1.1.4'
I I -0.4742 1.8119 'International Tables Vol C Tables 4.2.6.8 and 6.1.1.4'
P P 0.1023 0.0942 'International Tables Vol C Tables 4.2.6.8 and 6.1.1.4'
H H 0.0000 0.0000 'International Tables Vol C Tables 4.2.6.8 and 6.1.1.4'

loop_
_geom_angle_atom_site_label_1
_geom_angle_atom_site_label_2
_geom_angle_atom_site_label_3
_geom_angle
_geom_angle_site_symmetry_1
_geom_angle_site_symmetry_3
Cu1 I1 Cu1 63.030(15) 2 .
N2 Cu1 N1 94.99(9) . .
N2 Cu1 I1 125.25(7) . 2
N1 Cu1 I1 115.65(8) . 2
N2 Cu1 I1 109.27(7) . .
N1 Cu1 I1 106.48(8) . .
I1 Cu1 I1 104.044(15) 2 .
N2 Cu1 Cu1 106.10(7) . 2
N1 Cu1 Cu1 156.84(7) . 2
I1 Cu1 Cu1 59.133(14) 2 2
I1 Cu1 Cu1 57.836(14) . 2
O1 P1 C6 114.34(16) . .
O1 P1 C5 111.16(15) . .
C6 P1 C5 106.79(15) . .
O1 P1 C8 111.29(14) . .
C6 P1 C8 107.26(15) . .
C5 P1 C8 105.50(13) . .
C1 N1 C5 117.2(3) . .
C1 N1 Cu1 118.4(2) . .
C5 N1 Cu1 123.8(2) . .
C9 N2 C8 116.8(3) . .
C9 N2 Cu1 119.2(2) . .
C8 N2 Cu1 123.5(2) . .
N1 C1 C2 123.7(3) . .
N1 C1 H1A 118.2 . .
C2 C1 H1A 118.2 . .
C3 C2 C1 118.4(3) . .
C3 C2 H2A 120.8 . .
C1 C2 H2A 120.8 . .
C2 C3 C4 119.2(3) . .
C2 C3 H3A 120.4 . .
C4 C3 H3A 120.4 . .
C3 C4 C5 118.8(3) . .
C3 C4 H4A 120.6 . .
C5 C4 H4A 120.6 . .
N1 C5 C4 122.7(3) . .
N1 C5 P1 118.7(2) . .
C4 C5 P1 118.6(3) . .
C7 C6 P1 112.3(3) . .
C7 C6 H6A 109.2 . .
P1 C6 H6A 109.2 . .
C7 C6 H6B 109.2 . .
P1 C6 H6B 109.2 . .
H6A C6 H6B 107.9 . .
C6 C7 H7A 109.5 . .
C6 C7 H7B 109.5 . .
H7A C7 H7B 109.5 . .
C6 C7 H7C 109.5 . .
H7A C7 H7C 109.5 . .
H7B C7 H7C 109.5 . .
N2 C8 C12 123.3(3) . .
N2 C8 P1 119.3(2) . .
C12 C8 P1 117.4(2) . .
N2 C9 C10 123.6(3) . .
N2 C9 H9A 118.2 . .
C10 C9 H9A 118.2 . .
C11 C10 C9 118.9(3) . .
C11 C10 H10A 120.6 . .
C9 C10 H10A 120.6 . .
C10 C11 C12 119.2(3) . .
C10 C11 H11A 120.4 . .
C12 C11 H11A 120.4 . .
C8 C12 C11 118.2(3) . .
C8 C12 H12A 120.9 . .
C11 C12 H12A 120.9 . .

loop_
_geom_bond_atom_site_label_1
_geom_bond_atom_site_label_2
_geom_bond_distance
_geom_bond_site_symmetry_2
I1 Cu1 2.6242(4) 2
I1 Cu1 2.6608(5) .
Cu1 N2 2.088(2) .
Cu1 N1 2.099(3) .
Cu1 I1 2.6242(4) 2
Cu1 Cu1 2.7628(7) 2
P1 O1 1.485(2) .
P1 C6 1.795(4) .
P1 C5 1.817(3) .
P1 C8 1.825(3) .
N1 C1 1.333(4) .
N1 C5 1.348(4) .
N2 C9 1.340(4) .
N2 C8 1.351(4) .
C1 C2 1.390(5) .
C1 H1A 0.9300 .
C2 C3 1.370(6) .
C2 H2A 0.9300 .
C3 C4 1.386(6) .
C3 H3A 0.9300 .
C4 C5 1.384(4) .
C4 H4A 0.9300 .
C6 C7 1.520(6) .
C6 H6A 0.9700 .
C6 H6B 0.9700 .
C7 H7A 0.9600 .
C7 H7B 0.9600 .
C7 H7C 0.9600 .
C8 C12 1.385(4) .
C9 C10 1.381(5) .
C9 H9A 0.9300 .
C10 C11 1.370(6) .
C10 H10A 0.9300 .
C11 C12 1.389(5) .
C11 H11A 0.9300 .
C12 H12A 0.9300 .

loop_
_geom_torsion_atom_site_label_1
_geom_torsion_atom_site_label_2
_geom_torsion_atom_site_label_3
_geom_torsion_atom_site_label_4
_geom_torsion
C5 N1 C1 C2 -0.1(5)
Cu1 N1 C1 C2 -171.6(3)
N1 C1 C2 C3 0.6(6)
C1 C2 C3 C4 0.3(7)
C2 C3 C4 C5 -1.7(7)
C1 N1 C5 C4 -1.3(5)
Cu1 N1 C5 C4 169.7(3)
C1 N1 C5 P1 179.0(3)
Cu1 N1 C5 P1 -9.9(4)
C3 C4 C5 N1 2.2(6)
C3 C4 C5 P1 -178.2(3)
O1 P1 C5 N1 174.9(2)
C6 P1 C5 N1 -59.8(3)
C8 P1 C5 N1 54.1(3)
O1 P1 C5 C4 -4.8(3)
C6 P1 C5 C4 120.6(3)
C8 P1 C5 C4 -125.5(3)
O1 P1 C6 C7 -57.6(4)
C5 P1 C6 C7 179.0(3)
C8 P1 C6 C7 66.3(3)
C9 N2 C8 C12 -0.5(4)
Cu1 N2 C8 C12 -171.9(2)
C9 N2 C8 P1 177.7(2)
Cu1 N2 C8 P1 6.3(3)
O1 P1 C8 N2 -173.0(2)
C6 P1 C8 N2 61.3(3)
C5 P1 C8 N2 -52.3(3)
O1 P1 C8 C12 5.3(3)
C6 P1 C8 C12 -120.5(3)
C5 P1 C8 C12 126.0(2)
C8 N2 C9 C10 0.9(5)
Cu1 N2 C9 C10 172.7(3)
N2 C9 C10 C11 -0.8(5)
C9 C10 C11 C12 0.3(6)
N2 C8 C12 C11 0.0(5)
P1 C8 C12 C11 -178.2(3)
C10 C11 C12 C8 0.1(5)
